data_4079206
loop_
_publ_author_name
'Adiraju, Venkata A.K.'
'Flores, Jaime A.'
'Yousufuddin, Muhammed'
'Dias, H. V. Rasika'

_publ_section_title
;
 Copper(I) Ethylene Complexes Supported by 1,3,5-Triazapentadienyl Ligands
 with Electron-Withdrawing Groups
;
_journal_issue 22
_journal_name_full Organometallics
_journal_page_first 7926
_journal_paper_doi 10.1021/om300567v
_journal_volume 31
_journal_year 2012
_chemical_formula_sum 'C23 H11 Cu F14 N6 O5'
_chemical_formula_weight 780.92
_chemical_name_common '[N{(C3F7)C(4-NO2C6H4)N}2]Cu(CO)(NCCH3)'
_chemical_name_systematic
; 
 ? 
;
_space_group_IT_number 14
_symmetry_cell_setting monoclinic
_symmetry_space_group_name_Hall '-P 2ybc'
_symmetry_space_group_name_H-M 'P 1 21/c 1'
_atom_sites_solution_hydrogens geom
_atom_sites_solution_primary direct
_atom_sites_solution_secondary difmap
_audit_creation_method SHELXL-97
_cell_angle_alpha 90.00
_cell_angle_beta 93.800(1)
_cell_angle_gamma 90.00
_cell_formula_units_Z 4
_cell_length_a 11.4598(11)
_cell_length_b 21.380(2)
_cell_length_c 11.9051(11)
_cell_measurement_reflns_used 6783
_cell_measurement_temperature 100(2)
_cell_measurement_theta_max 27.40
_cell_measurement_theta_min 2.56
_cell_volume 2910.5(5)
_computing_cell_refinement 'Bruker SMART'
_computing_data_collection 'Bruker SMART'
_computing_data_reduction 'Bruker SAINT'
_computing_molecular_graphics 'Bruker SHELXTL'
_computing_publication_material 'Bruker SHELXTL'
_computing_structure_refinement 'SHELXL-97 (Sheldrick, 1997)'
_computing_structure_solution 'SHELXS-97 (Sheldrick, 1990)'
_diffrn_ambient_temperature 100(2)
_diffrn_measured_fraction_theta_full 0.993
_diffrn_measured_fraction_theta_max 0.993
_diffrn_measurement_device_type 'CCD area detector'
_diffrn_measurement_method 'phi and omega scans'
_diffrn_radiation_monochromator graphite
_diffrn_radiation_source 'fine-focus sealed tube'
_diffrn_radiation_type MoK\a
_diffrn_radiation_wavelength 0.71073
_diffrn_reflns_av_R_equivalents 0.0417
_diffrn_reflns_av_sigmaI/netI 0.0368
_diffrn_reflns_limit_h_max 15
_diffrn_reflns_limit_h_min -15
_diffrn_reflns_limit_k_max 28
_diffrn_reflns_limit_k_min -28
_diffrn_reflns_limit_l_max 15
_diffrn_reflns_limit_l_min -15
_diffrn_reflns_number 28396
_diffrn_reflns_theta_full 28.34
_diffrn_reflns_theta_max 28.34
_diffrn_reflns_theta_min 1.78
_exptl_absorpt_coefficient_mu 0.887
_exptl_absorpt_correction_T_max 0.745
_exptl_absorpt_correction_T_min 0.648
_exptl_absorpt_correction_type multi-scan
_exptl_absorpt_process_details SADABS
_exptl_crystal_colour orange
_exptl_crystal_density_diffrn 1.782
_exptl_crystal_density_method 'not measured'
_exptl_crystal_description rods
_exptl_crystal_F_000 1544
_exptl_crystal_size_max 0.26
_exptl_crystal_size_mid 0.05
_exptl_crystal_size_min 0.05
_refine_diff_density_max 0.845
_refine_diff_density_min -0.382
_refine_diff_density_rms 0.094
_refine_ls_extinction_method none
_refine_ls_goodness_of_fit_ref 1.034
_refine_ls_hydrogen_treatment constr
_refine_ls_matrix_type full
_refine_ls_number_parameters 443
_refine_ls_number_reflns 7220
_refine_ls_number_restraints 0
_refine_ls_restrained_S_all 1.034
_refine_ls_R_factor_all 0.0739
_refine_ls_R_factor_gt 0.0517
_refine_ls_shift/su_max 0.001
_refine_ls_shift/su_mean 0.000
_refine_ls_structure_factor_coef Fsqd
_refine_ls_weighting_details 'calc w=1/[\s^2^(Fo^2^)+(0.0825P)^2^+1.5200P] where P=(Fo^2^+2Fc^2^)/3'
_refine_ls_weighting_scheme calc
_refine_ls_wR_factor_gt 0.1325
_refine_ls_wR_factor_ref 0.1470
_reflns_number_gt 5264
_reflns_number_total 7220
_reflns_threshold_expression >2sigma(I)
_cod_data_source_file om300567v_si_002.cif
_cod_data_source_block dias738m
_cod_depositor_comments
;
The following automatic conversions were performed:

'_symmetry_cell_setting' value 'Monoclinic' changed to 'monoclinic'
according to /home/saulius/struct/CIF-dictionaries/cif_core.dic
dictionary named 'cif_core.dic' version 2.4.2 from 2011-04-26.

Automatic conversion script
Id: cif_fix_values 1891 2012-01-12 08:04:46Z andrius 
;
_cod_original_sg_symbol_H-M P2(1)/c
_cod_database_code 4079206

loop_
_symmetry_equiv_pos_as_xyz
'x, y, z'
'-x, y+1/2, -z+1/2'
'-x, -y, -z'
'x, -y-1/2, z-1/2'

loop_
_atom_site_label
_atom_site_type_symbol
_atom_site_fract_x
_atom_site_fract_y
_atom_site_fract_z
_atom_site_U_iso_or_equiv
_atom_site_adp_type
_atom_site_occupancy
_atom_site_symmetry_multiplicity
_atom_site_calc_flag
_atom_site_refinement_flags
Cu Cu 0.16690(3) 0.055730(16) 0.91010(3) 0.02974(12) Uani 1 1 d .
F1 F 0.44829(14) -0.10906(8) 0.87956(15) 0.0388(4) Uani 1 1 d .
F2 F 0.57920(14) -0.03679(8) 0.89977(14) 0.0360(4) Uani 1 1 d .
F3 F 0.4137(2) -0.05382(10) 0.64649(16) 0.0533(5) Uani 1 1 d .
F4 F 0.58880(19) -0.01837(9) 0.68812(18) 0.0564(5) Uani 1 1 d .
F5 F 0.64655(18) -0.14112(10) 0.76418(16) 0.0565(6) Uani 1 1 d .
F6 F 0.4805(2) -0.16948(11) 0.6853(2) 0.0750(7) Uani 1 1 d .
F7 F 0.6053(2) -0.12377(11) 0.58808(16) 0.0675(7) Uani 1 1 d .
F8 F 0.53842(14) 0.17662(8) 0.89222(14) 0.0378(4) Uani 1 1 d .
F9 F 0.41118(14) 0.21145(7) 0.76152(15) 0.0358(4) Uani 1 1 d .
F10 F 0.48684(15) 0.11047(8) 0.62441(14) 0.0380(4) Uani 1 1 d .
F11 F 0.63794(13) 0.10449(8) 0.74674(14) 0.0351(4) Uani 1 1 d .
F12 F 0.68518(17) 0.17445(9) 0.57991(17) 0.0521(5) Uani 1 1 d .
F13 F 0.53323(16) 0.23176(9) 0.58887(17) 0.0524(5) Uani 1 1 d .
F14 F 0.66531(17) 0.23192(9) 0.72651(18) 0.0519(5) Uani 1 1 d .
O1 O 0.11702(19) -0.27530(10) 1.05622(19) 0.0404(5) Uani 1 1 d .
O2 O 0.0554(2) -0.28406(11) 0.8817(2) 0.0477(6) Uani 1 1 d .
O3 O 0.1542(2) 0.38890(11) 1.0505(2) 0.0474(6) Uani 1 1 d .
O4 O 0.0562(2) 0.39113(10) 0.8883(2) 0.0432(5) Uani 1 1 d .
O5 O 0.0913(3) 0.07612(14) 1.1395(2) 0.0617(7) Uani 1 1 d .
N1 N 0.27920(19) -0.01382(10) 0.87841(18) 0.0272(5) Uani 1 1 d .
N2 N 0.4338(2) 0.05267(10) 0.8265(2) 0.0304(5) Uani 1 1 d .
N3 N 0.28040(18) 0.12226(10) 0.86657(18) 0.0265(5) Uani 1 1 d .
N4 N 0.10227(19) -0.25433(11) 0.9606(2) 0.0338(5) Uani 1 1 d .
N5 N 0.1215(2) 0.36494(12) 0.9597(2) 0.0369(6) Uani 1 1 d .
N6 N 0.0431(2) 0.05192(11) 0.7807(2) 0.0356(6) Uani 1 1 d .
C1 C 0.3852(2) -0.00213(13) 0.8507(2) 0.0279(5) Uani 1 1 d .
C2 C 0.3832(2) 0.10846(12) 0.8339(2) 0.0264(5) Uani 1 1 d .
C3 C 0.2343(2) -0.07499(13) 0.8969(2) 0.0261(5) Uani 1 1 d .
C4 C 0.2238(2) -0.09488(14) 1.0078(2) 0.0320(6) Uani 1 1 d .
H4 H 0.2464 -0.0685 1.0674 0.038 Uiso 1 1 calc R
C5 C 0.1798(2) -0.15356(13) 1.0289(2) 0.0311(6) Uani 1 1 d .
H5 H 0.1743 -0.1675 1.1023 0.037 Uiso 1 1 calc R
C6 C 0.1441(2) -0.19115(13) 0.9383(2) 0.0284(6) Uani 1 1 d .
C7 C 0.1497(2) -0.17128(13) 0.8274(2) 0.0303(6) Uani 1 1 d .
H7 H 0.1241 -0.1971 0.7679 0.036 Uiso 1 1 calc R
C8 C 0.1939(2) -0.11263(13) 0.8077(2) 0.0297(6) Uani 1 1 d .
H8 H 0.1966 -0.0982 0.7343 0.036 Uiso 1 1 calc R
C9 C 0.4793(2) -0.05284(13) 0.8395(2) 0.0300(6) Uani 1 1 d .
C10 C 0.5096(3) -0.06198(14) 0.7154(3) 0.0365(7) Uani 1 1 d .
C11 C 0.5625(3) -0.12488(18) 0.6885(3) 0.0509(9) Uani 1 1 d .
C12 C 0.4695(2) 0.15942(13) 0.8005(2) 0.0288(6) Uani 1 1 d .
C13 C 0.5496(2) 0.14065(14) 0.7060(2) 0.0305(6) Uani 1 1 d .
C14 C 0.6083(3) 0.19634(15) 0.6493(3) 0.0400(7) Uani 1 1 d .
C15 C 0.2432(2) 0.18425(13) 0.8883(2) 0.0269(5) Uani 1 1 d .
C16 C 0.2821(2) 0.21421(14) 0.9876(2) 0.0321(6) Uani 1 1 d .
H16 H 0.3355 0.1943 1.0378 0.039 Uiso 1 1 calc R
C17 C 0.2422(2) 0.27316(14) 1.0120(2) 0.0331(6) Uani 1 1 d .
H17 H 0.2682 0.2933 1.0783 0.040 Uiso 1 1 calc R
C18 C 0.1627(2) 0.30179(13) 0.9359(2) 0.0294(6) Uani 1 1 d .
C19 C 0.1216(2) 0.27236(13) 0.8368(2) 0.0300(6) Uani 1 1 d .
H19 H 0.0687 0.2925 0.7864 0.036 Uiso 1 1 calc R
C20 C 0.1601(2) 0.21316(13) 0.8143(2) 0.0287(6) Uani 1 1 d .
H20 H 0.1309 0.1923 0.7499 0.034 Uiso 1 1 calc R
C21 C -0.0230(2) 0.05119(13) 0.7050(3) 0.0326(6) Uani 1 1 d .
C22 C -0.1079(3) 0.04983(14) 0.6087(3) 0.0387(7) Uani 1 1 d .
H22A H -0.0932 0.0839 0.5592 0.058 Uiso 1 1 calc R
H22B H -0.1853 0.0537 0.6342 0.058 Uiso 1 1 calc R
H22C H -0.1013 0.0110 0.5692 0.058 Uiso 1 1 calc R
C23 C 0.1153(3) 0.06667(14) 1.0512(3) 0.0383(7) Uani 1 1 d .

loop_
_atom_site_aniso_label
_atom_site_aniso_U_11
_atom_site_aniso_U_22
_atom_site_aniso_U_33
_atom_site_aniso_U_23
_atom_site_aniso_U_13
_atom_site_aniso_U_12
Cu 0.02415(18) 0.03134(19) 0.0348(2) 0.00292(14) 0.00985(13) -0.00020(13)
F1 0.0319(9) 0.0319(9) 0.0538(11) 0.0096(8) 0.0116(8) 0.0040(7)
F2 0.0268(8) 0.0446(10) 0.0362(9) -0.0058(8) 0.0000(7) 0.0031(7)
F3 0.0632(13) 0.0629(13) 0.0326(10) -0.0032(9) -0.0044(9) 0.0243(10)
F4 0.0658(13) 0.0520(12) 0.0552(12) 0.0021(10) 0.0335(10) 0.0003(10)
F5 0.0563(12) 0.0695(14) 0.0438(11) 0.0070(10) 0.0040(9) 0.0323(11)
F6 0.0897(19) 0.0475(13) 0.0871(18) -0.0201(12) -0.0008(14) 0.0043(12)
F7 0.0907(17) 0.0793(16) 0.0335(10) -0.0053(10) 0.0120(10) 0.0438(14)
F8 0.0324(9) 0.0471(10) 0.0338(9) -0.0019(7) 0.0023(7) -0.0073(7)
F9 0.0287(8) 0.0310(8) 0.0490(10) 0.0098(7) 0.0131(7) 0.0049(7)
F10 0.0371(9) 0.0478(10) 0.0293(8) 0.0020(7) 0.0030(7) -0.0014(8)
F11 0.0246(8) 0.0382(9) 0.0431(9) 0.0091(7) 0.0070(7) 0.0065(7)
F12 0.0418(10) 0.0572(12) 0.0606(12) 0.0200(10) 0.0296(9) 0.0071(9)
F13 0.0435(11) 0.0575(12) 0.0581(12) 0.0318(10) 0.0176(9) 0.0135(9)
F14 0.0409(10) 0.0482(11) 0.0678(13) 0.0090(10) 0.0119(9) -0.0138(9)
O1 0.0400(12) 0.0363(11) 0.0468(13) 0.0110(10) 0.0168(10) -0.0006(9)
O2 0.0414(13) 0.0381(12) 0.0617(15) 0.0025(11) -0.0109(11) -0.0086(10)
O3 0.0524(14) 0.0438(13) 0.0470(13) -0.0155(11) 0.0124(11) 0.0012(11)
O4 0.0471(13) 0.0345(11) 0.0490(13) 0.0055(10) 0.0101(11) 0.0074(10)
O5 0.0667(17) 0.0741(18) 0.0476(15) -0.0080(13) 0.0290(13) -0.0086(14)
N1 0.0258(11) 0.0283(11) 0.0280(11) 0.0038(9) 0.0050(9) 0.0007(9)
N2 0.0254(11) 0.0309(12) 0.0356(12) 0.0037(10) 0.0080(9) 0.0019(9)
N3 0.0223(10) 0.0295(11) 0.0280(11) 0.0028(9) 0.0043(8) -0.0005(9)
N4 0.0199(11) 0.0317(12) 0.0499(15) 0.0009(11) 0.0031(10) -0.0018(9)
N5 0.0359(13) 0.0354(13) 0.0413(14) -0.0031(12) 0.0167(11) -0.0035(11)
N6 0.0261(12) 0.0366(13) 0.0449(15) 0.0033(11) 0.0085(11) -0.0009(10)
C1 0.0268(13) 0.0300(13) 0.0275(13) 0.0024(11) 0.0069(10) 0.0017(11)
C2 0.0232(12) 0.0301(14) 0.0264(13) 0.0043(11) 0.0043(10) -0.0013(10)
C3 0.0193(11) 0.0303(13) 0.0287(13) 0.0027(11) 0.0026(10) 0.0008(10)
C4 0.0355(15) 0.0330(14) 0.0273(13) 0.0019(11) 0.0014(11) -0.0027(12)
C5 0.0318(14) 0.0328(14) 0.0294(13) 0.0048(11) 0.0060(11) -0.0008(12)
C6 0.0202(12) 0.0292(13) 0.0360(14) 0.0017(11) 0.0044(10) 0.0012(10)
C7 0.0248(13) 0.0335(14) 0.0325(14) -0.0043(11) -0.0003(11) 0.0007(11)
C8 0.0289(13) 0.0343(14) 0.0263(13) 0.0027(11) 0.0041(10) 0.0003(11)
C9 0.0278(13) 0.0312(14) 0.0312(14) 0.0014(11) 0.0029(11) 0.0001(11)
C10 0.0363(15) 0.0401(17) 0.0331(15) -0.0003(13) 0.0035(12) 0.0101(13)
C11 0.062(2) 0.052(2) 0.0385(18) -0.0030(15) 0.0062(16) 0.0233(18)
C12 0.0218(12) 0.0304(13) 0.0347(14) 0.0045(11) 0.0042(10) 0.0005(10)
C13 0.0224(12) 0.0367(15) 0.0325(14) 0.0073(12) 0.0024(10) 0.0009(11)
C14 0.0312(15) 0.0424(17) 0.0474(18) 0.0139(15) 0.0113(13) 0.0038(13)
C15 0.0235(12) 0.0310(13) 0.0270(13) 0.0031(11) 0.0073(10) 0.0004(10)
C16 0.0296(14) 0.0383(15) 0.0285(14) 0.0040(12) 0.0018(11) -0.0008(12)
C17 0.0321(14) 0.0399(16) 0.0276(14) -0.0036(12) 0.0058(11) -0.0038(12)
C18 0.0272(13) 0.0308(14) 0.0314(14) -0.0009(11) 0.0108(11) 0.0010(11)
C19 0.0235(12) 0.0358(15) 0.0310(14) 0.0021(12) 0.0035(10) 0.0031(11)
C20 0.0238(12) 0.0372(15) 0.0254(13) -0.0005(11) 0.0023(10) 0.0003(11)
C21 0.0278(14) 0.0287(14) 0.0421(16) 0.0017(12) 0.0085(12) 0.0008(11)
C22 0.0327(15) 0.0358(16) 0.0472(18) 0.0019(14) 0.0000(13) 0.0014(12)
C23 0.0363(16) 0.0372(16) 0.0429(17) 0.0022(13) 0.0135(13) -0.0050(13)

loop_
_atom_type_symbol
_atom_type_description
_atom_type_scat_dispersion_real
_atom_type_scat_dispersion_imag
_atom_type_scat_source
C C 0.0033 0.0016 'International Tables Vol C Tables 4.2.6.8 and 6.1.1.4'
H H 0.0000 0.0000 'International Tables Vol C Tables 4.2.6.8 and 6.1.1.4'
N N 0.0061 0.0033 'International Tables Vol C Tables 4.2.6.8 and 6.1.1.4'
O O 0.0106 0.0060 'International Tables Vol C Tables 4.2.6.8 and 6.1.1.4'
F F 0.0171 0.0103 'International Tables Vol C Tables 4.2.6.8 and 6.1.1.4'
Cu Cu 0.3201 1.2651 'International Tables Vol C Tables 4.2.6.8 and 6.1.1.4'

loop_
_geom_angle_atom_site_label_1
_geom_angle_atom_site_label_2
_geom_angle_atom_site_label_3
_geom_angle
C23 Cu N3 113.46(12)
C23 Cu N1 120.94(12)
N3 Cu N1 92.37(9)
C23 Cu N6 116.73(12)
N3 Cu N6 105.30(9)
N1 Cu N6 104.56(10)
C1 N1 C3 124.5(2)
C1 N1 Cu 121.49(19)
C3 N1 Cu 113.90(16)
C2 N2 C1 125.5(2)
C2 N3 C15 123.7(2)
C2 N3 Cu 121.99(19)
C15 N3 Cu 113.86(16)
O1 N4 O2 123.3(3)
O1 N4 C6 118.7(2)
O2 N4 C6 118.1(2)
O4 N5 O3 123.6(3)
O4 N5 C18 118.4(2)
O3 N5 C18 118.0(3)
C21 N6 Cu 176.8(2)
N1 C1 N2 129.1(3)
N1 C1 C9 123.8(2)
N2 C1 C9 107.1(2)
N3 C2 N2 129.1(2)
N3 C2 C12 121.8(2)
N2 C2 C12 109.1(2)
C8 C3 C4 120.0(3)
C8 C3 N1 121.2(2)
C4 C3 N1 118.6(2)
C5 C4 C3 120.2(3)
C5 C4 H4 119.9
C3 C4 H4 119.9
C4 C5 C6 118.5(3)
C4 C5 H5 120.7
C6 C5 H5 120.7
C5 C6 C7 122.1(3)
C5 C6 N4 118.5(2)
C7 C6 N4 119.3(2)
C8 C7 C6 118.6(3)
C8 C7 H7 120.7
C6 C7 H7 120.7
C7 C8 C3 120.4(3)
C7 C8 H8 119.8
C3 C8 H8 119.8
F1 C9 F2 105.8(2)
F1 C9 C1 113.2(2)
F2 C9 C1 110.4(2)
F1 C9 C10 107.8(2)
F2 C9 C10 107.6(2)
C1 C9 C10 111.9(2)
F3 C10 F4 107.4(2)
F3 C10 C11 108.1(3)
F4 C10 C11 106.0(3)
F3 C10 C9 109.9(2)
F4 C10 C9 109.6(2)
C11 C10 C9 115.4(3)
F5 C11 F7 108.9(3)
F5 C11 F6 108.1(3)
F7 C11 F6 106.8(3)
F5 C11 C10 111.9(3)
F7 C11 C10 110.6(3)
F6 C11 C10 110.3(3)
F8 C12 F9 107.4(2)
F8 C12 C2 109.5(2)
F9 C12 C2 110.9(2)
F8 C12 C13 108.2(2)
F9 C12 C13 105.4(2)
C2 C12 C13 115.1(2)
F10 C13 F11 110.0(2)
F10 C13 C14 106.4(2)
F11 C13 C14 105.3(2)
F10 C13 C12 109.6(2)
F11 C13 C12 110.9(2)
C14 C13 C12 114.4(2)
F13 C14 F14 108.7(3)
F13 C14 F12 107.3(3)
F14 C14 F12 108.3(2)
F13 C14 C13 113.2(2)
F14 C14 C13 110.3(2)
F12 C14 C13 109.0(3)
C16 C15 C20 119.9(3)
C16 C15 N3 120.0(2)
C20 C15 N3 119.9(2)
C17 C16 C15 120.5(3)
C17 C16 H16 119.7
C15 C16 H16 119.7
C16 C17 C18 118.6(3)
C16 C17 H17 120.7
C18 C17 H17 120.7
C17 C18 C19 121.8(3)
C17 C18 N5 119.2(3)
C19 C18 N5 119.0(3)
C20 C19 C18 119.2(3)
C20 C19 H19 120.4
C18 C19 H19 120.4
C19 C20 C15 120.0(3)
C19 C20 H20 120.0
C15 C20 H20 120.0
N6 C21 C22 179.5(3)
C21 C22 H22A 109.5
C21 C22 H22B 109.5
H22A C22 H22B 109.5
C21 C22 H22C 109.5
H22A C22 H22C 109.5
H22B C22 H22C 109.5
O5 C23 Cu 174.5(3)

loop_
_geom_bond_atom_site_label_1
_geom_bond_atom_site_label_2
_geom_bond_distance
Cu C23 1.832(3)
Cu N3 2.018(2)
Cu N1 2.018(2)
Cu N6 2.025(3)
F1 C9 1.349(3)
F2 C9 1.354(3)
F3 C10 1.338(4)
F4 C10 1.356(4)
F5 C11 1.321(4)
F6 C11 1.338(5)
F7 C11 1.322(4)
F8 C12 1.356(3)
F9 C12 1.363(3)
F10 C13 1.336(3)
F11 C13 1.339(3)
F12 C14 1.332(4)
F13 C14 1.322(3)
F14 C14 1.331(4)
O1 N4 1.224(3)
O2 N4 1.229(3)
O3 N5 1.233(3)
O4 N5 1.229(3)
O5 C23 1.123(4)
N1 C1 1.303(3)
N1 C3 1.428(3)
N2 C2 1.331(3)
N2 C1 1.337(3)
N3 C2 1.299(3)
N3 C15 1.421(3)
N4 C6 1.464(4)
N5 C18 1.464(4)
N6 C21 1.139(4)
C1 C9 1.542(4)
C2 C12 1.541(4)
C3 C8 1.387(4)
C3 C4 1.399(4)
C4 C5 1.381(4)
C4 H4 0.9300
C5 C6 1.385(4)
C5 H5 0.9300
C6 C7 1.392(4)
C7 C8 1.378(4)
C7 H7 0.9300
C8 H8 0.9300
C9 C10 1.553(4)
C10 C11 1.518(4)
C12 C13 1.551(4)
C13 C14 1.545(4)
C15 C16 1.392(4)
C15 C20 1.398(4)
C16 C17 1.378(4)
C16 H16 0.9300
C17 C18 1.385(4)
C17 H17 0.9300
C18 C19 1.391(4)
C19 C20 1.373(4)
C19 H19 0.9300
C20 H20 0.9300
C21 C22 1.454(4)
C22 H22A 0.9600
C22 H22B 0.9600
C22 H22C 0.9600
